data_7116574
loop_
_publ_author_name
'Shefali Vaidya'
'Apoorva Upadhyay'
'Saurabh Kumar Singh'
'Tulika Gupta'
'Subrata Tewary'
'Stuart K. Langley'
'James P. S. Walsh'
'Keith S. Murray'
'Gopalan Rajaraman'
'Maheswaran Shanmugam'

_publ_section_title
;
 A synthetic strategy for switching the single ion anisotropy in
 tetrahedral Co(II) complexes
;
_journal_name_full Chem.Commun.
_journal_page_first 3739
_journal_paper_doi 10.1039/C4cc08305A
_journal_volume 51
_journal_year 2015
_chemical_formula_sum 'C15 H13 Cl2 Co N5 S'
_chemical_formula_weight 425.19
_chemical_name_systematic
; 
 ? 
;
_space_group_IT_number 2
_symmetry_cell_setting triclinic
_symmetry_space_group_name_Hall '-P 1'
_symmetry_space_group_name_H-M 'P -1'
_atom_sites_solution_hydrogens geom
_atom_sites_solution_primary direct
_atom_sites_solution_secondary difmap
_audit_creation_method SHELXL-97
_cell_angle_alpha 77.03(3)
_cell_angle_beta 80.74(3)
_cell_angle_gamma 67.56(3)
_cell_formula_units_Z 2
_cell_length_a 8.4790(17)
_cell_length_b 9.0710(18)
_cell_length_c 13.536(3)
_cell_measurement_temperature 298(2)
_cell_volume 934.4(4)
_computing_structure_refinement 'SHELXL-97 (Sheldrick, 2008)'
_computing_structure_solution 'SHELXS-97 (Sheldrick, 2008)'
_diffrn_ambient_temperature 298(2)
_diffrn_measured_fraction_theta_full 0.985
_diffrn_measured_fraction_theta_max 0.985
_diffrn_radiation_monochromator graphite
_diffrn_radiation_source 'fine-focus sealed tube'
_diffrn_radiation_type MoK\a
_diffrn_radiation_wavelength 0.71073
_diffrn_reflns_av_R_equivalents 0.0754
_diffrn_reflns_av_sigmaI/netI 0.0754
_diffrn_reflns_limit_h_max 10
_diffrn_reflns_limit_h_min -9
_diffrn_reflns_limit_k_max 10
_diffrn_reflns_limit_k_min -10
_diffrn_reflns_limit_l_max 15
_diffrn_reflns_limit_l_min -16
_diffrn_reflns_number 12443
_diffrn_reflns_theta_full 25.00
_diffrn_reflns_theta_max 25.00
_diffrn_reflns_theta_min 3.14
_exptl_absorpt_coefficient_mu 1.322
_exptl_absorpt_correction_T_max 0.9131
_exptl_absorpt_correction_T_min 0.8264
_exptl_absorpt_correction_type multi-scan
_exptl_crystal_density_diffrn 1.511
_exptl_crystal_density_method 'not measured'
_exptl_crystal_F_000 430
_exptl_crystal_size_max 0.15
_exptl_crystal_size_mid 0.11
_exptl_crystal_size_min 0.07
_refine_diff_density_max 0.356
_refine_diff_density_min -0.295
_refine_diff_density_rms 0.070
_refine_ls_extinction_method none
_refine_ls_goodness_of_fit_ref 1.185
_refine_ls_hydrogen_treatment constr
_refine_ls_matrix_type full
_refine_ls_number_parameters 218
_refine_ls_number_reflns 3248
_refine_ls_number_restraints 0
_refine_ls_restrained_S_all 1.185
_refine_ls_R_factor_all 0.1071
_refine_ls_R_factor_gt 0.0782
_refine_ls_shift/su_max 0.000
_refine_ls_shift/su_mean 0.000
_refine_ls_structure_factor_coef Fsqd
_refine_ls_weighting_details 'calc w=1/[\s^2^(Fo^2^)+(0.0148P)^2^+1.4120P] where P=(Fo^2^+2Fc^2^)/3'
_refine_ls_weighting_scheme calc
_refine_ls_wR_factor_gt 0.1029
_refine_ls_wR_factor_ref 0.1126
_reflns_number_gt 2564
_reflns_number_total 3248
_reflns_threshold_expression >2sigma(I)
_cod_data_source_file c4cc08305a2-1.cif
_cod_data_source_block 24-t-1
_cod_original_cell_volume 934.4(3)
_cod_original_sg_symbol_H-M P-1
_cod_database_code 7116574

loop_
_symmetry_equiv_pos_as_xyz
'x, y, z'
'-x, -y, -z'

loop_
_atom_site_label
_atom_site_type_symbol
_atom_site_fract_x
_atom_site_fract_y
_atom_site_fract_z
_atom_site_U_iso_or_equiv
_atom_site_adp_type
_atom_site_occupancy
_atom_site_symmetry_multiplicity
_atom_site_calc_flag
_atom_site_refinement_flags
Co1 Co 0.30213(9) 0.90059(10) 0.31030(6) 0.0416(2) Uani 1 1 d .
S11 S 0.28608(18) 0.64865(18) 0.38125(11) 0.0447(4) Uani 1 1 d .
Cl1 Cl 0.11173(19) 1.1160(2) 0.36928(13) 0.0647(5) Uani 1 1 d .
Cl2 Cl 0.2758(2) 0.9227(2) 0.14523(11) 0.0628(5) Uani 1 1 d .
N11 N 0.3364(5) 0.7182(5) 0.5587(3) 0.0361(11) Uani 1 1 d .
N12 N 0.3031(5) 0.6672(5) 0.6555(3) 0.0352(11) Uani 1 1 d .
N13 N 0.2317(5) 0.5555(5) 0.6672(3) 0.0360(11) Uani 1 1 d .
N14 N 0.2142(5) 0.5330(5) 0.5776(3) 0.0373(11) Uani 1 1 d .
C11 C 0.2791(6) 0.6346(6) 0.5102(4) 0.0359(13) Uani 1 1 d .
C12 C 0.1772(7) 0.4716(6) 0.7621(4) 0.0404(14) Uani 1 1 d .
C13 C 0.0156(7) 0.4676(8) 0.7729(5) 0.0598(18) Uani 1 1 d .
H13 H -0.0586 0.5221 0.7220 0.072 Uiso 1 1 calc R
C14 C -0.0341(9) 0.3809(9) 0.8610(6) 0.080(2) Uani 1 1 d .
H14 H -0.1428 0.3753 0.8699 0.096 Uiso 1 1 calc R
C15 C 0.0760(10) 0.3030(9) 0.9353(5) 0.078(2) Uani 1 1 d .
H15 H 0.0406 0.2471 0.9956 0.094 Uiso 1 1 calc R
C16 C 0.2365(9) 0.3064(9) 0.9217(5) 0.075(2) Uani 1 1 d .
H16 H 0.3113 0.2504 0.9722 0.090 Uiso 1 1 calc R
C17 C 0.2901(8) 0.3917(7) 0.8343(4) 0.0550(17) Uani 1 1 d .
H17 H 0.4000 0.3946 0.8248 0.066 Uiso 1 1 calc R
C18 C 0.3383(6) 0.7268(7) 0.7367(4) 0.0379(13) Uani 1 1 d .
C19 C 0.2050(7) 0.8031(7) 0.8011(4) 0.0491(16) Uani 1 1 d .
H19 H 0.0934 0.8145 0.7939 0.059 Uiso 1 1 calc R
C20 C 0.2403(8) 0.8626(8) 0.8769(4) 0.0618(19) Uani 1 1 d .
H20 H 0.1520 0.9143 0.9218 0.074 Uiso 1 1 calc R
C21 C 0.4051(8) 0.8456(8) 0.8861(4) 0.0591(18) Uani 1 1 d .
H21 H 0.4281 0.8853 0.9376 0.071 Uiso 1 1 calc R
C22 C 0.5369(7) 0.7702(8) 0.8197(5) 0.0575(18) Uani 1 1 d .
H22 H 0.6484 0.7597 0.8264 0.069 Uiso 1 1 calc R
C23 C 0.5043(7) 0.7101(7) 0.7433(4) 0.0466(15) Uani 1 1 d .
H23 H 0.5922 0.6598 0.6976 0.056 Uiso 1 1 calc R
N31 N 0.5335(6) 0.8835(6) 0.3413(4) 0.0531(14) Uani 1 1 d .
C31 C 0.6610(8) 0.8660(7) 0.3660(5) 0.0486(15) Uani 1 1 d .
C32 C 0.8266(8) 0.8422(8) 0.3940(6) 0.084(2) Uani 1 1 d .
H32A H 0.8713 0.7379 0.4364 0.126 Uiso 1 1 calc R
H32B H 0.8163 0.9252 0.4306 0.126 Uiso 1 1 calc R
H32C H 0.9029 0.8478 0.3338 0.126 Uiso 1 1 calc R

loop_
_atom_site_aniso_label
_atom_site_aniso_U_11
_atom_site_aniso_U_22
_atom_site_aniso_U_33
_atom_site_aniso_U_23
_atom_site_aniso_U_13
_atom_site_aniso_U_12
Co1 0.0385(4) 0.0427(5) 0.0419(5) -0.0076(4) -0.0067(3) -0.0111(4)
S11 0.0556(9) 0.0444(10) 0.0362(8) -0.0094(7) -0.0081(7) -0.0174(8)
Cl1 0.0556(10) 0.0568(12) 0.0698(12) -0.0239(9) -0.0085(8) 0.0012(8)
Cl2 0.0703(10) 0.0810(13) 0.0382(9) -0.0121(8) -0.0084(7) -0.0262(9)
N11 0.040(3) 0.035(3) 0.033(3) -0.008(2) -0.001(2) -0.014(2)
N12 0.036(2) 0.034(3) 0.037(3) -0.011(2) -0.004(2) -0.012(2)
N13 0.041(3) 0.034(3) 0.036(3) -0.007(2) -0.005(2) -0.016(2)
N14 0.046(3) 0.032(3) 0.036(3) -0.008(2) -0.007(2) -0.013(2)
C11 0.037(3) 0.029(3) 0.039(3) -0.006(3) -0.008(2) -0.007(3)
C12 0.050(3) 0.029(3) 0.039(3) -0.003(3) -0.002(3) -0.013(3)
C13 0.051(4) 0.063(5) 0.070(5) -0.001(4) -0.008(3) -0.031(4)
C14 0.075(5) 0.088(6) 0.085(6) 0.004(5) 0.012(4) -0.057(5)
C15 0.103(6) 0.080(6) 0.049(5) 0.005(4) 0.008(4) -0.045(5)
C16 0.084(5) 0.068(5) 0.058(5) 0.005(4) -0.015(4) -0.017(4)
C17 0.059(4) 0.055(4) 0.048(4) 0.000(3) -0.005(3) -0.023(3)
C18 0.044(3) 0.041(4) 0.033(3) -0.013(3) -0.001(2) -0.018(3)
C19 0.046(3) 0.068(5) 0.046(4) -0.026(3) 0.002(3) -0.029(3)
C20 0.065(4) 0.088(6) 0.048(4) -0.042(4) 0.019(3) -0.038(4)
C21 0.076(5) 0.080(5) 0.044(4) -0.026(4) -0.009(3) -0.043(4)
C22 0.046(4) 0.076(5) 0.060(4) -0.023(4) -0.013(3) -0.022(3)
C23 0.042(3) 0.052(4) 0.054(4) -0.022(3) 0.001(3) -0.022(3)
N31 0.048(3) 0.050(4) 0.064(4) -0.013(3) -0.012(3) -0.015(3)
C31 0.051(4) 0.042(4) 0.059(4) -0.012(3) -0.008(3) -0.020(3)
C32 0.063(4) 0.067(5) 0.140(7) -0.027(5) -0.050(4) -0.021(4)

loop_
_atom_type_symbol
_atom_type_description
_atom_type_scat_dispersion_real
_atom_type_scat_dispersion_imag
_atom_type_scat_source
C C 0.0033 0.0016 'International Tables Vol C Tables 4.2.6.8 and 6.1.1.4'
H H 0.0000 0.0000 'International Tables Vol C Tables 4.2.6.8 and 6.1.1.4'
N N 0.0061 0.0033 'International Tables Vol C Tables 4.2.6.8 and 6.1.1.4'
S S 0.1246 0.1234 'International Tables Vol C Tables 4.2.6.8 and 6.1.1.4'
Cl Cl 0.1484 0.1585 'International Tables Vol C Tables 4.2.6.8 and 6.1.1.4'
Co Co 0.3494 0.9721 'International Tables Vol C Tables 4.2.6.8 and 6.1.1.4'

loop_
_geom_angle_atom_site_label_1
_geom_angle_atom_site_label_2
_geom_angle_atom_site_label_3
_geom_angle
N31 Co1 Cl1 106.58(16)
N31 Co1 Cl2 114.49(15)
Cl1 Co1 Cl2 110.16(8)
N31 Co1 S11 104.50(15)
Cl1 Co1 S11 118.11(7)
Cl2 Co1 S11 103.22(7)
C11 S11 Co1 105.5(2)
N12 N11 C11 104.0(4)
N11 N12 N13 110.5(4)
N11 N12 C18 123.7(4)
N13 N12 C18 125.7(4)
N14 N13 N12 109.7(4)
N14 N13 C12 123.6(4)
N12 N13 C12 126.7(4)
N13 N14 C11 104.6(4)
N14 C11 N11 111.2(5)
N14 C11 S11 122.3(4)
N11 C11 S11 126.6(4)
C17 C12 C13 122.6(5)
C17 C12 N13 119.4(5)
C13 C12 N13 117.9(5)
C12 C13 C14 118.2(6)
C15 C14 C13 120.1(6)
C16 C15 C14 120.4(6)
C15 C16 C17 120.8(6)
C12 C17 C16 117.8(6)
C19 C18 C23 122.7(5)
C19 C18 N12 119.0(5)
C23 C18 N12 118.3(5)
C18 C19 C20 118.3(5)
C21 C20 C19 120.2(6)
C20 C21 C22 120.5(6)
C21 C22 C23 120.2(5)
C18 C23 C22 118.1(5)
C31 N31 Co1 174.3(5)
N31 C31 C32 178.0(7)

loop_
_geom_bond_atom_site_label_1
_geom_bond_atom_site_label_2
_geom_bond_distance
Co1 N31 2.013(5)
Co1 Cl1 2.222(2)
Co1 Cl2 2.2376(17)
Co1 S11 2.3182(18)
S11 C11 1.715(5)
N11 N12 1.312(5)
N11 C11 1.359(6)
N12 N13 1.335(5)
N12 C18 1.443(6)
N13 N14 1.313(5)
N13 C12 1.443(6)
N14 C11 1.354(6)
C12 C17 1.360(7)
C12 C13 1.368(7)
C13 C14 1.374(8)
C14 C15 1.364(9)
C15 C16 1.355(9)
C16 C17 1.375(8)
C18 C19 1.368(7)
C18 C23 1.372(7)
C19 C20 1.380(7)
C20 C21 1.369(7)
C21 C22 1.376(8)
C22 C23 1.380(7)
N31 C31 1.125(6)
C31 C32 1.438(7)

loop_
_geom_torsion_atom_site_label_1
_geom_torsion_atom_site_label_2
_geom_torsion_atom_site_label_3
_geom_torsion_atom_site_label_4
_geom_torsion
N31 Co1 S11 C11 67.1(2)
Cl1 Co1 S11 C11 -51.04(19)
Cl2 Co1 S11 C11 -172.83(18)
C11 N11 N12 N13 1.1(5)
C11 N11 N12 C18 -178.3(4)
N11 N12 N13 N14 -1.0(5)
C18 N12 N13 N14 178.4(4)
N11 N12 N13 C12 -180.0(4)
C18 N12 N13 C12 -0.6(8)
N12 N13 N14 C11 0.5(5)
C12 N13 N14 C11 179.4(4)
N13 N14 C11 N11 0.2(6)
N13 N14 C11 S11 179.7(3)
N12 N11 C11 N14 -0.8(5)
N12 N11 C11 S11 179.8(4)
Co1 S11 C11 N14 157.7(4)
Co1 S11 C11 N11 -23.0(5)
N14 N13 C12 C17 127.2(6)
N12 N13 C12 C17 -54.0(8)
N14 N13 C12 C13 -48.7(7)
N12 N13 C12 C13 130.1(6)
C17 C12 C13 C14 0.9(10)
N13 C12 C13 C14 176.7(6)
C12 C13 C14 C15 0.6(11)
C13 C14 C15 C16 -1.9(13)
C14 C15 C16 C17 1.7(12)
C13 C12 C17 C16 -1.1(10)
N13 C12 C17 C16 -176.8(6)
C15 C16 C17 C12 -0.2(11)
N11 N12 C18 C19 118.3(6)
N13 N12 C18 C19 -61.0(7)
N11 N12 C18 C23 -59.1(7)
N13 N12 C18 C23 121.6(5)
C23 C18 C19 C20 -1.3(9)
N12 C18 C19 C20 -178.6(5)
C18 C19 C20 C21 0.4(10)
C19 C20 C21 C22 0.4(10)
C20 C21 C22 C23 -0.3(10)
C19 C18 C23 C22 1.4(9)
N12 C18 C23 C22 178.7(5)
C21 C22 C23 C18 -0.6(9)
Cl1 Co1 N31 C31 92(5)
Cl2 Co1 N31 C31 -146(5)
S11 Co1 N31 C31 -34(5)
Co1 N31 C31 C32 131(18)
